data_7021148
loop_
_publ_author_name
'Cai, Yudong'
'Shi, Yian'

_publ_section_title
;
 Synthesis and X-ray characterization of novel palladium(II) complexes
 with tunable chiral anionic counterions.
;
_journal_issue 15
_journal_name_full 'Dalton transactions (Cambridge, England : 2003)'
_journal_page_first 5232
_journal_page_last 5236
_journal_paper_doi 10.1039/c3dt00007a
_journal_volume 42
_journal_year 2013
_chemical_absolute_configuration ad
_chemical_formula_moiety 'C27 H40 N2 O2 Pd, C H2 Cl2'
_chemical_formula_sum 'C28 H42 Cl2 N2 O2 Pd'
_chemical_formula_weight 615.94
_chemical_name_systematic
;
?
;
_space_group_IT_number 1
_symmetry_cell_setting triclinic
_symmetry_space_group_name_Hall 'P 1'
_symmetry_space_group_name_H-M 'P 1'
_atom_sites_solution_hydrogens geom
_atom_sites_solution_primary direct
_atom_sites_solution_secondary difmap
_audit_creation_method SHELXL-97
_cell_angle_alpha 62.30(3)
_cell_angle_beta 78.85(3)
_cell_angle_gamma 89.82(3)
_cell_formula_units_Z 2
_cell_length_a 10.839(2)
_cell_length_b 12.056(2)
_cell_length_c 12.660(3)
_cell_measurement_reflns_used 5540
_cell_measurement_temperature 173(2)
_cell_measurement_theta_max 27.4839
_cell_measurement_theta_min 1.8610
_cell_volume 1429.9(7)
_computing_cell_refinement 'CrystalClear (Rigaku Inc., 2008)'
_computing_data_collection 'CrystalClear (Rigaku Inc., 2008)'
_computing_data_reduction 'CrystalClear (Rigaku Inc., 2008)'
_computing_molecular_graphics
;
Mercury: visualization and analysis of crystal structures, C. F. Macrae,
P. R. Edgington, P. McCabe, E. Pidcock, G. P. Shields, R. Taylor,
M. Towler and J. van de Streek, J. Appl. Cryst., 39, 453-457, 2006.
;
_computing_publication_material 'SHELX-97 (Sheldrick, 2008)'
_computing_structure_refinement 'SHELX-97 (Sheldrick, 2008)'
_computing_structure_solution 'SHELX-97 (Sheldrick, 2008)'
_diffrn_ambient_temperature 173(2)
_diffrn_detector_area_resol_mean 28.5714
_diffrn_measured_fraction_theta_full 0.996
_diffrn_measured_fraction_theta_max 0.996
_diffrn_measurement_device_type 'MM007HF + CCD (Saturn724+)'
_diffrn_measurement_method '\w scans at fixed \c = 45\%'
_diffrn_radiation_monochromator Confocal
_diffrn_radiation_source 'Rotating Anode'
_diffrn_radiation_type MoK\a
_diffrn_radiation_wavelength 0.71073
_diffrn_reflns_av_R_equivalents 0.0723
_diffrn_reflns_av_sigmaI/netI 0.0827
_diffrn_reflns_limit_h_max 14
_diffrn_reflns_limit_h_min -14
_diffrn_reflns_limit_k_max 15
_diffrn_reflns_limit_k_min -15
_diffrn_reflns_limit_l_max 16
_diffrn_reflns_limit_l_min -16
_diffrn_reflns_number 18592
_diffrn_reflns_theta_full 27.45
_diffrn_reflns_theta_max 27.45
_diffrn_reflns_theta_min 1.92
_exptl_absorpt_coefficient_mu 0.863
_exptl_absorpt_correction_T_max 1.0000
_exptl_absorpt_correction_T_min 0.5278
_exptl_absorpt_correction_type multi-scan
_exptl_absorpt_process_details 'CrystalClear (Rigaku Inc., 2008)'
_exptl_crystal_colour 'light yellow'
_exptl_crystal_density_diffrn 1.430
_exptl_crystal_density_method 'not measured'
_exptl_crystal_description rod
_exptl_crystal_F_000 640
_exptl_crystal_size_max 0.28
_exptl_crystal_size_mid 0.13
_exptl_crystal_size_min 0.05
_refine_diff_density_max 7.143
_refine_diff_density_min -1.254
_refine_diff_density_rms 0.215
_refine_ls_abs_structure_details 'Flack H D (1983), Acta Cryst. A39, 876-881'
_refine_ls_abs_structure_Flack 0.01(4)
_refine_ls_extinction_method none
_refine_ls_goodness_of_fit_ref 1.435
_refine_ls_hydrogen_treatment constr
_refine_ls_matrix_type full
_refine_ls_number_parameters 643
_refine_ls_number_reflns 11701
_refine_ls_number_restraints 3
_refine_ls_restrained_S_all 1.435
_refine_ls_R_factor_all 0.0861
_refine_ls_R_factor_gt 0.0847
_refine_ls_shift/su_max 0.018
_refine_ls_shift/su_mean 0.001
_refine_ls_structure_factor_coef Fsqd
_refine_ls_weighting_details 'calc w=1/[\s^2^(Fo^2^)+(0.1000P)^2^+0.0000P] where P=(Fo^2^+2Fc^2^)/3'
_refine_ls_weighting_scheme calc
_refine_ls_wR_factor_gt 0.2123
_refine_ls_wR_factor_ref 0.2143
_reflns_number_gt 11340
_reflns_number_total 11701
_reflns_threshold_expression >2sigma(I)
_cod_data_source_file c3dt00007a.txt
_cod_data_source_block a
_cod_depositor_comments 'Adding full bibliography for 7021143--7021149.cif.'
_cod_original_cell_volume 1430.1(5)
_cod_original_sg_symbol_H-M P1
_cod_database_code 7021148

loop_
_symmetry_equiv_pos_as_xyz
'x, y, z'

loop_
_atom_site_label
_atom_site_type_symbol
_atom_site_fract_x
_atom_site_fract_y
_atom_site_fract_z
_atom_site_U_iso_or_equiv
_atom_site_adp_type
_atom_site_occupancy
_atom_site_symmetry_multiplicity
_atom_site_calc_flag
_atom_site_refinement_flags
Pd1 Pd 0.59345(4) 0.73436(4) 0.70243(4) 0.02040(15) Uani 1 1 d .
Pd2 Pd 0.14510(4) 0.72296(4) 0.47596(4) 0.02093(15) Uani 1 1 d .
Cl1 Cl 0.1391(4) 0.7249(3) 0.9921(3) 0.0667(9) Uani 1 1 d .
Cl2 Cl -0.1026(4) 0.7292(4) 0.9207(3) 0.0689(10) Uani 1 1 d .
Cl3 Cl 0.5443(4) 0.7273(5) 0.2353(6) 0.0926(15) Uani 1 1 d .
Cl4 Cl 0.8152(3) 0.7248(3) 0.2197(2) 0.0486(6) Uani 1 1 d .
O1 O 0.6387(6) 0.5797(5) 0.6814(5) 0.0258(11) Uani 1 1 d .
O2 O 0.6657(6) 0.4804(6) 0.5344(5) 0.0296(12) Uani 1 1 d .
H2 H 0.6761 0.5275 0.5649 0.044 Uiso 1 1 calc R
O3 O 0.1827(6) 0.8765(5) 0.4957(5) 0.0278(12) Uani 1 1 d .
O4 O 0.1410(6) 0.9722(6) 0.6445(5) 0.0286(12) Uani 1 1 d .
H4 H 0.1728 0.9306 0.6099 0.043 Uiso 1 1 calc R
N1 N 0.7251(6) 0.8643(6) 0.5324(6) 0.0241(13) Uani 1 1 d .
N2 N 0.5417(6) 0.8986(7) 0.7100(7) 0.0270(14) Uani 1 1 d .
N3 N 0.2032(6) 0.5949(6) 0.6462(6) 0.0223(12) Uani 1 1 d .
N4 N 0.0962(6) 0.5591(6) 0.4719(6) 0.0258(14) Uani 1 1 d .
C1 C 0.6875(7) 0.4863(7) 0.7665(6) 0.0215(14) Uani 1 1 d .
C2 C 0.7736(8) 0.5115(8) 0.8250(7) 0.0266(16) Uani 1 1 d .
H2A H 0.7907 0.5947 0.8120 0.032 Uiso 1 1 calc R
C3 C 0.8327(8) 0.4139(8) 0.9015(8) 0.0286(17) Uani 1 1 d .
H3 H 0.8885 0.4318 0.9422 0.034 Uiso 1 1 calc R
C4 C 0.8148(7) 0.2918(7) 0.9219(7) 0.0226(14) Uani 1 1 d .
C5 C 0.8879(8) 0.1926(8) 1.0026(8) 0.0304(17) Uani 1 1 d .
H5A H 0.8520 0.1706 1.0888 0.037 Uiso 1 1 calc R
H5B H 0.9767 0.2280 0.9823 0.037 Uiso 1 1 calc R
C6 C 0.8859(12) 0.0735(10) 0.9899(14) 0.063(4) Uani 1 1 d .
H6A H 0.9522 0.0866 0.9182 0.075 Uiso 1 1 calc R
H6B H 0.9082 0.0043 1.0631 0.075 Uiso 1 1 calc R
C7 C 0.7662(12) 0.0340(10) 0.9758(11) 0.050(3) Uani 1 1 d .
H7B H 0.7027 0.0074 1.0528 0.060 Uiso 1 1 calc R
H7A H 0.7770 -0.0400 0.9617 0.060 Uiso 1 1 calc R
C8 C 0.7172(7) 0.1341(7) 0.8731(7) 0.0229(14) Uani 1 1 d .
H8A H 0.6270 0.1093 0.8831 0.027 Uiso 1 1 calc R
H8B H 0.7637 0.1394 0.7952 0.027 Uiso 1 1 calc R
C9 C 0.7292(7) 0.2644(7) 0.8648(7) 0.0193(13) Uani 1 1 d .
C10 C 0.6616(7) 0.3614(7) 0.7904(6) 0.0191(13) Uani 1 1 d .
C11 C 0.5608(6) 0.3301(6) 0.7399(7) 0.0157(14) Uani 1 1 d .
C12 C 0.5733(7) 0.3850(7) 0.6127(7) 0.0209(14) Uani 1 1 d .
C13 C 0.4922(8) 0.3424(7) 0.5633(7) 0.0259(15) Uani 1 1 d .
H13 H 0.5056 0.3746 0.4773 0.031 Uiso 1 1 calc R
C14 C 0.3929(8) 0.2535(8) 0.6398(7) 0.0237(16) Uani 1 1 d .
H14 H 0.3399 0.2221 0.6060 0.028 Uiso 1 1 calc R
C15 C 0.3680(7) 0.2079(7) 0.7666(7) 0.0209(14) Uani 1 1 d .
C16 C 0.2508(8) 0.1167(8) 0.8457(8) 0.0304(17) Uani 1 1 d .
H16B H 0.1751 0.1627 0.8292 0.037 Uiso 1 1 calc R
H16A H 0.2469 0.0502 0.8211 0.037 Uiso 1 1 calc R
C17 C 0.2456(11) 0.0566(11) 0.9776(9) 0.046(3) Uani 1 1 d .
H17B H 0.2998 -0.0137 0.9995 0.055 Uiso 1 1 calc R
H17A H 0.1578 0.0210 1.0225 0.055 Uiso 1 1 calc R
C18 C 0.2894(11) 0.1487(11) 1.0166(9) 0.049(3) Uani 1 1 d .
H18A H 0.2315 0.2158 0.9996 0.059 Uiso 1 1 calc R
H18B H 0.2843 0.1040 1.1058 0.059 Uiso 1 1 calc R
C19 C 0.4222(8) 0.2082(8) 0.9522(7) 0.0287(17) Uani 1 1 d .
H19A H 0.4818 0.1478 0.9916 0.034 Uiso 1 1 calc R
H19B H 0.4363 0.2832 0.9628 0.034 Uiso 1 1 calc R
C20 C 0.4523(7) 0.2477(7) 0.8162(7) 0.0213(14) Uani 1 1 d .
C21 C 0.4777(9) 0.6189(9) 0.8642(8) 0.0357(19) Uani 1 1 d .
H21A H 0.4719 0.5333 0.8742 0.054 Uiso 1 1 calc R
H21B H 0.3934 0.6486 0.8662 0.054 Uiso 1 1 calc R
H21C H 0.5115 0.6187 0.9307 0.054 Uiso 1 1 calc R
C22 C 0.7221(9) 0.8379(8) 0.4311(8) 0.0334(18) Uani 1 1 d .
H22A H 0.7098 0.7466 0.4622 0.050 Uiso 1 1 calc R
H22C H 0.8022 0.8719 0.3708 0.050 Uiso 1 1 calc R
H22B H 0.6524 0.8773 0.3926 0.050 Uiso 1 1 calc R
C23 C 0.8536(7) 0.8576(9) 0.5559(9) 0.0353(19) Uani 1 1 d .
H23A H 0.8783 0.7724 0.5792 0.053 Uiso 1 1 calc R
H23C H 0.8550 0.8777 0.6222 0.053 Uiso 1 1 calc R
H23B H 0.9129 0.9181 0.4817 0.053 Uiso 1 1 calc R
C24 C 0.6826(8) 0.9914(8) 0.5055(8) 0.0322(18) Uani 1 1 d .
H24A H 0.6111 1.0062 0.4639 0.039 Uiso 1 1 calc R
H24B H 0.7527 1.0574 0.4504 0.039 Uiso 1 1 calc R
C25 C 0.6420(9) 0.9984(9) 0.6233(10) 0.037(2) Uani 1 1 d .
H25B H 0.7157 0.9905 0.6610 0.044 Uiso 1 1 calc R
H25A H 0.6113 1.0814 0.6051 0.044 Uiso 1 1 calc R
C26 C 0.5277(10) 0.8906(10) 0.8340(10) 0.041(2) Uani 1 1 d .
H26A H 0.4619 0.8232 0.8929 0.061 Uiso 1 1 calc R
H26C H 0.5041 0.9709 0.8297 0.061 Uiso 1 1 calc R
H26B H 0.6081 0.8726 0.8602 0.061 Uiso 1 1 calc R
C27 C 0.4194(8) 0.9262(8) 0.6722(10) 0.036(2) Uani 1 1 d .
H27A H 0.4221 0.9169 0.5990 0.053 Uiso 1 1 calc R
H27C H 0.4037 1.0127 0.6543 0.053 Uiso 1 1 calc R
H27B H 0.3513 0.8675 0.7384 0.053 Uiso 1 1 calc R
C28 C 0.2700(7) 0.9700(7) 0.4108(6) 0.0219(14) Uani 1 1 d .
C29 C 0.3800(8) 0.9466(8) 0.3501(7) 0.0273(16) Uani 1 1 d .
H29 H 0.3908 0.8639 0.3613 0.033 Uiso 1 1 calc R
C30 C 0.4747(8) 1.0450(8) 0.2725(8) 0.0293(17) Uani 1 1 d .
H30 H 0.5482 1.0289 0.2291 0.035 Uiso 1 1 calc R
C31 C 0.4630(7) 1.1659(8) 0.2579(7) 0.0260(16) Uani 1 1 d .
C32 C 0.5709(8) 1.2685(9) 0.1747(8) 0.0327(18) Uani 1 1 d .
H32B H 0.6518 1.2336 0.1919 0.039 Uiso 1 1 calc R
H32A H 0.5708 1.2912 0.0889 0.039 Uiso 1 1 calc R
C33 C 0.5658(9) 1.3864(10) 0.1873(10) 0.041(2) Uani 1 1 d .
H33A H 0.6213 1.4559 0.1149 0.049 Uiso 1 1 calc R
H33B H 0.5965 1.3728 0.2607 0.049 Uiso 1 1 calc R
C34 C 0.4324(10) 1.4209(10) 0.1981(9) 0.043(2) Uani 1 1 d .
H34B H 0.4310 1.5003 0.2033 0.052 Uiso 1 1 calc R
H34A H 0.4038 1.4365 0.1231 0.052 Uiso 1 1 calc R
C35 C 0.3414(8) 1.3224(7) 0.3065(7) 0.0265(16) Uani 1 1 d .
H35A H 0.2543 1.3453 0.3009 0.032 Uiso 1 1 calc R
H35B H 0.3582 1.3197 0.3818 0.032 Uiso 1 1 calc R
C36 C 0.3519(7) 1.1916(7) 0.3151(6) 0.0205(14) Uani 1 1 d .
C37 C 0.2521(7) 1.0945(7) 0.3870(7) 0.0209(14) Uani 1 1 d .
C38 C 0.1279(7) 1.1257(7) 0.4393(6) 0.0169(14) Uani 1 1 d .
C39 C 0.0851(7) 1.0690(7) 0.5666(6) 0.0200(14) Uani 1 1 d .
C40 C -0.0215(8) 1.1079(8) 0.6178(7) 0.0269(16) Uani 1 1 d .
H40 H -0.0497 1.0707 0.7040 0.032 Uiso 1 1 calc R
C41 C -0.0856(8) 1.2014(8) 0.5413(8) 0.0263(16) Uani 1 1 d .
H41 H -0.1532 1.2334 0.5753 0.032 Uiso 1 1 calc R
C42 C -0.0511(7) 1.2490(7) 0.4140(7) 0.0222(15) Uani 1 1 d .
C43 C -0.1309(8) 1.3449(8) 0.3374(8) 0.0281(16) Uani 1 1 d .
H43B H -0.1144 1.4251 0.3384 0.034 Uiso 1 1 calc R
H43A H -0.2213 1.3147 0.3752 0.034 Uiso 1 1 calc R
C44 C -0.1055(9) 1.3696(10) 0.2056(8) 0.038(2) Uani 1 1 d .
H44A H -0.1497 1.3007 0.2012 0.045 Uiso 1 1 calc R
H44B H -0.1392 1.4492 0.1552 0.045 Uiso 1 1 calc R
C45 C 0.0342(10) 1.3785(9) 0.1553(9) 0.041(2) Uani 1 1 d .
H45B H 0.0784 1.4475 0.1598 0.049 Uiso 1 1 calc R
H45A H 0.0486 1.3987 0.0683 0.049 Uiso 1 1 calc R
C46 C 0.0884(7) 1.2555(7) 0.2267(7) 0.0248(15) Uani 1 1 d .
H46B H 0.1815 1.2673 0.1987 0.030 Uiso 1 1 calc R
H46A H 0.0554 1.1900 0.2101 0.030 Uiso 1 1 calc R
C47 C 0.0544(7) 1.2110(7) 0.3641(6) 0.0200(14) Uani 1 1 d .
C48 C 0.0976(8) 0.8357(8) 0.3145(7) 0.0320(18) Uani 1 1 d .
H48B H 0.1607 0.8357 0.2476 0.048 Uiso 1 1 calc R
H48C H 0.0949 0.9216 0.3034 0.048 Uiso 1 1 calc R
H48A H 0.0144 0.8042 0.3145 0.048 Uiso 1 1 calc R
C49 C 0.3423(9) 0.6037(10) 0.6221(11) 0.042(2) Uani 1 1 d .
H49B H 0.3694 0.5484 0.6976 0.064 Uiso 1 1 calc R
H49C H 0.3758 0.6908 0.5928 0.064 Uiso 1 1 calc R
H49A H 0.3741 0.5778 0.5599 0.064 Uiso 1 1 calc R
C50 C 0.1544(10) 0.6208(8) 0.7473(8) 0.037(2) Uani 1 1 d .
H50A H 0.0680 0.5803 0.7865 0.055 Uiso 1 1 calc R
H50C H 0.1544 0.7119 0.7164 0.055 Uiso 1 1 calc R
H50B H 0.2082 0.5875 0.8072 0.055 Uiso 1 1 calc R
C51 C 0.1504(9) 0.4700(8) 0.6753(9) 0.0348(19) Uani 1 1 d .
H51A H 0.0604 0.4558 0.7173 0.042 Uiso 1 1 calc R
H51B H 0.1963 0.4048 0.7310 0.042 Uiso 1 1 calc R
C52 C 0.1621(9) 0.4596(8) 0.5576(10) 0.036(2) Uani 1 1 d .
H52B H 0.2525 0.4687 0.5183 0.043 Uiso 1 1 calc R
H52A H 0.1245 0.3756 0.5775 0.043 Uiso 1 1 calc R
C53 C 0.1351(9) 0.5618(10) 0.3513(9) 0.038(2) Uani 1 1 d .
H53A H 0.1176 0.4775 0.3610 0.057 Uiso 1 1 calc R
H53C H 0.2258 0.5887 0.3193 0.057 Uiso 1 1 calc R
H53B H 0.0876 0.6211 0.2942 0.057 Uiso 1 1 calc R
C54 C -0.0427(7) 0.5291(8) 0.5129(9) 0.0302(17) Uani 1 1 d .
H54B H -0.0840 0.5981 0.4575 0.045 Uiso 1 1 calc R
H54C H -0.0691 0.5185 0.5959 0.045 Uiso 1 1 calc R
H54A H -0.0668 0.4511 0.5125 0.045 Uiso 1 1 calc R
C55 C 0.0208(11) 0.8194(10) 0.9264(10) 0.045(3) Uani 1 1 d .
H55B H -0.0139 0.8614 0.9753 0.054 Uiso 1 1 calc R
H55A H 0.0592 0.8856 0.8426 0.054 Uiso 1 1 calc R
C56 C 0.6752(12) 0.6437(11) 0.2412(11) 0.049(3) Uani 1 1 d .
H56B H 0.6605 0.5671 0.3217 0.059 Uiso 1 1 calc R
H56A H 0.6832 0.6160 0.1780 0.059 Uiso 1 1 calc R

loop_
_atom_site_aniso_label
_atom_site_aniso_U_11
_atom_site_aniso_U_22
_atom_site_aniso_U_33
_atom_site_aniso_U_23
_atom_site_aniso_U_13
_atom_site_aniso_U_12
Pd1 0.0197(3) 0.0185(3) 0.0242(3) -0.0109(2) -0.0053(2) 0.0003(2)
Pd2 0.0184(3) 0.0196(3) 0.0244(3) -0.0106(2) -0.0034(2) 0.0018(2)
Cl1 0.077(2) 0.0472(17) 0.0619(19) -0.0148(14) -0.0134(17) 0.0136(15)
Cl2 0.074(2) 0.082(2) 0.0614(19) -0.0483(19) -0.0011(17) -0.0119(18)
Cl3 0.058(2) 0.102(3) 0.152(5) -0.083(3) -0.036(3) 0.022(2)
Cl4 0.0563(15) 0.0495(15) 0.0344(11) -0.0170(11) -0.0049(11) -0.0071(11)
O1 0.033(3) 0.017(3) 0.030(3) -0.011(2) -0.017(2) 0.005(2)
O2 0.034(3) 0.028(3) 0.024(3) -0.011(2) -0.002(2) -0.007(2)
O3 0.031(3) 0.020(3) 0.033(3) -0.015(2) 0.000(2) 0.000(2)
O4 0.035(3) 0.029(3) 0.020(3) -0.010(2) -0.006(2) 0.012(3)
N1 0.020(3) 0.018(3) 0.028(3) -0.007(2) -0.004(3) -0.002(2)
N2 0.025(3) 0.028(4) 0.039(4) -0.025(3) -0.009(3) 0.002(3)
N3 0.021(3) 0.021(3) 0.025(3) -0.011(2) -0.003(2) 0.001(2)
N4 0.022(3) 0.029(3) 0.033(3) -0.019(3) -0.008(3) 0.005(3)
C1 0.017(3) 0.027(4) 0.019(3) -0.011(3) -0.001(3) 0.002(3)
C2 0.028(4) 0.024(4) 0.031(4) -0.014(3) -0.011(3) -0.001(3)
C3 0.025(4) 0.031(4) 0.036(4) -0.019(3) -0.012(3) -0.001(3)
C4 0.024(3) 0.026(4) 0.023(3) -0.014(3) -0.009(3) 0.004(3)
C5 0.025(4) 0.036(4) 0.034(4) -0.017(4) -0.014(3) 0.012(3)
C6 0.062(8) 0.034(6) 0.106(11) -0.028(6) -0.063(8) 0.019(5)
C7 0.074(8) 0.034(5) 0.056(6) -0.023(5) -0.037(6) 0.033(5)
C8 0.023(3) 0.022(4) 0.028(4) -0.014(3) -0.009(3) 0.007(3)
C9 0.017(3) 0.021(3) 0.024(3) -0.014(3) -0.005(3) 0.002(3)
C10 0.017(3) 0.023(3) 0.019(3) -0.011(3) -0.003(3) 0.002(3)
C11 0.011(3) 0.014(3) 0.022(3) -0.008(3) -0.005(3) 0.002(2)
C12 0.017(3) 0.020(3) 0.024(3) -0.010(3) -0.002(3) -0.001(3)
C13 0.029(4) 0.025(4) 0.022(3) -0.011(3) -0.003(3) 0.000(3)
C14 0.023(4) 0.028(4) 0.023(4) -0.013(3) -0.009(3) 0.005(3)
C15 0.020(3) 0.019(4) 0.024(4) -0.010(3) -0.004(3) 0.002(3)
C16 0.027(4) 0.029(4) 0.031(4) -0.012(3) -0.002(3) -0.005(3)
C17 0.035(5) 0.059(7) 0.031(5) -0.015(5) 0.008(4) -0.027(5)
C18 0.055(6) 0.057(7) 0.031(5) -0.021(5) 0.003(4) -0.013(5)
C19 0.026(4) 0.034(4) 0.024(4) -0.014(3) 0.001(3) -0.004(3)
C20 0.022(3) 0.020(3) 0.021(3) -0.010(3) -0.004(3) 0.001(3)
C21 0.032(4) 0.035(5) 0.036(4) -0.014(4) -0.004(4) 0.002(4)
C22 0.043(5) 0.025(4) 0.031(4) -0.012(3) -0.006(4) -0.003(3)
C23 0.016(4) 0.039(5) 0.055(5) -0.029(4) 0.001(4) -0.002(3)
C24 0.031(4) 0.023(4) 0.035(4) -0.009(3) -0.003(3) -0.002(3)
C25 0.036(5) 0.027(4) 0.054(6) -0.024(4) -0.009(4) -0.003(4)
C26 0.037(5) 0.052(6) 0.051(6) -0.041(5) -0.006(4) 0.002(4)
C27 0.028(4) 0.027(4) 0.060(6) -0.026(4) -0.012(4) 0.007(3)
C28 0.019(3) 0.027(4) 0.018(3) -0.011(3) -0.002(3) -0.001(3)
C29 0.027(4) 0.025(4) 0.031(4) -0.013(3) -0.007(3) 0.005(3)
C30 0.023(4) 0.043(5) 0.031(4) -0.027(4) 0.000(3) 0.008(3)
C31 0.017(3) 0.036(4) 0.027(4) -0.018(3) -0.001(3) -0.003(3)
C32 0.017(3) 0.045(5) 0.041(5) -0.028(4) 0.005(3) -0.010(3)
C33 0.024(4) 0.044(6) 0.047(5) -0.021(4) 0.007(4) -0.012(4)
C34 0.042(6) 0.036(5) 0.037(5) -0.008(4) 0.003(4) -0.012(4)
C35 0.026(4) 0.017(3) 0.033(4) -0.011(3) -0.003(3) -0.008(3)
C36 0.025(4) 0.020(3) 0.018(3) -0.011(3) -0.004(3) -0.001(3)
C37 0.016(3) 0.020(3) 0.022(3) -0.007(3) -0.004(3) 0.000(3)
C38 0.014(3) 0.015(3) 0.018(3) -0.006(3) 0.000(3) 0.000(3)
C39 0.021(3) 0.018(3) 0.016(3) -0.005(3) -0.001(3) -0.002(3)
C40 0.025(4) 0.027(4) 0.028(4) -0.014(3) -0.002(3) 0.001(3)
C41 0.024(4) 0.029(4) 0.030(4) -0.019(3) -0.002(3) 0.003(3)
C42 0.020(4) 0.020(4) 0.029(4) -0.013(3) -0.008(3) 0.004(3)
C43 0.021(3) 0.029(4) 0.037(4) -0.015(3) -0.014(3) 0.009(3)
C44 0.030(4) 0.046(5) 0.025(4) -0.007(4) -0.007(4) 0.008(4)
C45 0.045(5) 0.039(5) 0.032(4) -0.011(4) -0.009(4) 0.007(4)
C46 0.021(3) 0.030(4) 0.020(3) -0.009(3) -0.005(3) -0.003(3)
C47 0.022(3) 0.018(3) 0.020(3) -0.009(3) -0.003(3) -0.005(3)
C48 0.025(4) 0.032(4) 0.026(4) -0.003(3) -0.005(3) 0.000(3)
C49 0.029(4) 0.043(5) 0.069(7) -0.032(5) -0.027(5) 0.008(4)
C50 0.053(6) 0.027(4) 0.029(4) -0.012(3) -0.008(4) -0.002(4)
C51 0.041(5) 0.022(4) 0.044(5) -0.014(4) -0.019(4) 0.005(3)
C52 0.038(5) 0.023(4) 0.055(6) -0.023(4) -0.019(5) 0.010(4)
C53 0.032(5) 0.053(6) 0.049(5) -0.041(5) -0.007(4) 0.011(4)
C54 0.019(4) 0.031(4) 0.045(5) -0.022(4) -0.005(3) -0.001(3)
C55 0.066(7) 0.027(5) 0.040(5) -0.017(4) -0.005(5) 0.016(5)
C56 0.059(7) 0.042(6) 0.044(6) -0.018(5) -0.011(5) -0.010(5)

loop_
_atom_type_symbol
_atom_type_description
_atom_type_scat_dispersion_real
_atom_type_scat_dispersion_imag
_atom_type_scat_source
C C 0.0033 0.0016 'International Tables Vol C Tables 4.2.6.8 and 6.1.1.4'
H H 0.0000 0.0000 'International Tables Vol C Tables 4.2.6.8 and 6.1.1.4'
N N 0.0061 0.0033 'International Tables Vol C Tables 4.2.6.8 and 6.1.1.4'
O O 0.0106 0.0060 'International Tables Vol C Tables 4.2.6.8 and 6.1.1.4'
Pd Pd -0.9988 1.0072 'International Tables Vol C Tables 4.2.6.8 and 6.1.1.4'
Cl Cl 0.1484 0.1585 'International Tables Vol C Tables 4.2.6.8 and 6.1.1.4'

loop_
_geom_angle_atom_site_label_1
_geom_angle_atom_site_label_2
_geom_angle_atom_site_label_3
_geom_angle
C21 Pd1 O1 88.7(3)
C21 Pd1 N2 93.8(3)
O1 Pd1 N2 175.1(2)
C21 Pd1 N1 176.5(3)
O1 Pd1 N1 93.3(2)
N2 Pd1 N1 84.4(3)
C48 Pd2 O3 89.9(3)
C48 Pd2 N4 93.4(3)
O3 Pd2 N4 174.7(3)
C48 Pd2 N3 176.7(3)
O3 Pd2 N3 92.4(2)
N4 Pd2 N3 84.5(2)
C1 O1 Pd1 119.4(5)
C12 O2 H2 109.5
C28 O3 Pd2 120.3(5)
C39 O4 H4 109.5
C22 N1 C23 110.1(7)
C22 N1 C24 110.9(6)
C23 N1 C24 110.0(7)
C22 N1 Pd1 113.1(5)
C23 N1 Pd1 108.5(5)
C24 N1 Pd1 104.1(5)
C25 N2 C27 110.9(7)
C25 N2 C26 108.9(7)
C27 N2 C26 108.5(7)
C25 N2 Pd1 106.1(5)
C27 N2 Pd1 107.9(5)
C26 N2 Pd1 114.6(6)
C50 N3 C51 109.6(7)
C50 N3 C49 109.9(7)
C51 N3 C49 110.9(7)
C50 N3 Pd2 113.5(5)
C51 N3 Pd2 104.3(5)
C49 N3 Pd2 108.6(6)
C54 N4 C53 108.3(6)
C54 N4 C52 111.0(7)
C53 N4 C52 107.1(7)
C54 N4 Pd2 108.7(5)
C53 N4 Pd2 115.7(6)
C52 N4 Pd2 105.9(5)
O1 C1 C10 119.5(6)
O1 C1 C2 121.3(7)
C10 C1 C2 119.0(7)
C3 C2 C1 119.2(7)
C3 C2 H2A 120.4
C1 C2 H2A 120.4
C4 C3 C2 123.4(7)
C4 C3 H3 118.3
C2 C3 H3 118.3
C3 C4 C9 118.4(7)
C3 C4 C5 119.6(7)
C9 C4 C5 122.1(7)
C4 C5 C6 113.4(7)
C4 C5 H5A 108.9
C6 C5 H5A 108.9
C4 C5 H5B 108.9
C6 C5 H5B 108.9
H5A C5 H5B 107.7
C7 C6 C5 115.3(9)
C7 C6 H6A 108.5
C5 C6 H6A 108.4
C7 C6 H6B 108.4
C5 C6 H6B 108.4
H6A C6 H6B 107.5
C6 C7 C8 113.7(9)
C6 C7 H7B 108.8
C8 C7 H7B 108.8
C6 C7 H7A 108.8
C8 C7 H7A 108.8
H7B C7 H7A 107.7
C7 C8 C9 114.1(7)
C7 C8 H8A 108.7
C9 C8 H8A 108.7
C7 C8 H8B 108.7
C9 C8 H8B 108.7
H8A C8 H8B 107.6
C4 C9 C10 119.8(7)
C4 C9 C8 120.1(6)
C10 C9 C8 119.9(6)
C1 C10 C9 120.0(6)
C1 C10 C11 120.0(6)
C9 C10 C11 120.0(6)
C12 C11 C20 118.5(6)
C12 C11 C10 119.6(6)
C20 C11 C10 121.9(6)
O2 C12 C13 118.4(7)
O2 C12 C11 121.1(7)
C13 C12 C11 120.5(7)
C14 C13 C12 119.5(7)
C14 C13 H13 120.2
C12 C13 H13 120.2
C13 C14 C15 121.5(7)
C13 C14 H14 119.2
C15 C14 H14 119.2
C14 C15 C20 118.7(7)
C14 C15 C16 119.0(7)
C20 C15 C16 122.3(7)
C17 C16 C15 114.6(7)
C17 C16 H16B 108.6
C15 C16 H16B 108.6
C17 C16 H16A 108.6
C15 C16 H16A 108.6
H16B C16 H16A 107.6
C16 C17 C18 112.0(9)
C16 C17 H17B 109.2
C18 C17 H17B 109.2
C16 C17 H17A 109.2
C18 C17 H17A 109.2
H17B C17 H17A 107.9
C19 C18 C17 112.9(9)
C19 C18 H18A 109.0
C17 C18 H18A 109.0
C19 C18 H18B 109.0
C17 C18 H18B 109.0
H18A C18 H18B 107.8
C18 C19 C20 114.0(7)
C18 C19 H19A 108.7
C20 C19 H19A 108.7
C18 C19 H19B 108.7
C20 C19 H19B 108.7
H19A C19 H19B 107.6
C15 C20 C11 120.3(7)
C15 C20 C19 119.8(7)
C11 C20 C19 119.7(6)
Pd1 C21 H21A 109.5
Pd1 C21 H21B 109.5
H21A C21 H21B 109.5
Pd1 C21 H21C 109.5
H21A C21 H21C 109.5
H21B C21 H21C 109.5
N1 C22 H22A 109.5
N1 C22 H22C 109.5
H22A C22 H22C 109.5
N1 C22 H22B 109.5
H22A C22 H22B 109.5
H22C C22 H22B 109.5
N1 C23 H23A 109.5
N1 C23 H23C 109.5
H23A C23 H23C 109.5
N1 C23 H23B 109.5
H23A C23 H23B 109.5
H23C C23 H23B 109.5
N1 C24 C25 109.7(7)
N1 C24 H24A 109.7
C25 C24 H24A 109.7
N1 C24 H24B 109.7
C25 C24 H24B 109.7
H24A C24 H24B 108.2
N2 C25 C24 111.6(7)
N2 C25 H25B 109.3
C24 C25 H25B 109.3
N2 C25 H25A 109.3
C24 C25 H25A 109.3
H25B C25 H25A 108.0
N2 C26 H26A 109.5
N2 C26 H26C 109.5
H26A C26 H26C 109.5
N2 C26 H26B 109.5
H26A C26 H26B 109.5
H26C C26 H26B 109.5
N2 C27 H27A 109.5
N2 C27 H27C 109.5
H27A C27 H27C 109.5
N2 C27 H27B 109.5
H27A C27 H27B 109.5
H27C C27 H27B 109.5
O3 C28 C29 121.9(7)
O3 C28 C37 118.8(7)
C29 C28 C37 119.2(7)
C28 C29 C30 120.0(7)
C28 C29 H29 120.0
C30 C29 H29 120.0
C31 C30 C29 121.0(7)
C31 C30 H30 119.5
C29 C30 H30 119.5
C30 C31 C36 119.5(7)
C30 C31 C32 118.7(7)
C36 C31 C32 121.8(8)
C33 C32 C31 115.2(7)
C33 C32 H32B 108.5
C31 C32 H32B 108.5
C33 C32 H32A 108.5
C31 C32 H32A 108.5
H32B C32 H32A 107.5
C32 C33 C34 109.7(8)
C32 C33 H33A 109.7
C34 C33 H33A 109.7
C32 C33 H33B 109.7
C34 C33 H33B 109.7
H33A C33 H33B 108.2
C35 C34 C33 113.7(9)
C35 C34 H34B 108.8
C33 C34 H34B 108.8
C35 C34 H34A 108.8
C33 C34 H34A 108.8
H34B C34 H34A 107.7
C34 C35 C36 112.0(8)
C34 C35 H35A 109.2
C36 C35 H35A 109.2
C34 C35 H35B 109.2
C36 C35 H35B 109.2
H35A C35 H35B 107.9
C31 C36 C37 119.7(7)
C31 C36 C35 119.9(7)
C37 C36 C35 120.3(7)
C28 C37 C36 120.0(7)
C28 C37 C38 120.6(6)
C36 C37 C38 119.4(6)
C39 C38 C47 119.0(7)
C39 C38 C37 119.1(6)
C47 C38 C37 121.9(6)
O4 C39 C40 117.6(6)
O4 C39 C38 122.1(7)
C40 C39 C38 120.2(7)
C41 C40 C39 119.4(7)
C41 C40 H40 120.3
C39 C40 H40 120.3
C40 C41 C42 120.6(8)
C40 C41 H41 119.7
C42 C41 H41 119.7
C47 C42 C41 119.5(7)
C47 C42 C43 123.1(7)
C41 C42 C43 117.3(7)
C42 C43 C44 113.5(7)
C42 C43 H43B 108.9
C44 C43 H43B 108.9
C42 C43 H43A 108.9
C44 C43 H43A 108.9
H43B C43 H43A 107.7
C45 C44 C43 111.0(7)
C45 C44 H44A 109.4
C43 C44 H44A 109.4
C45 C44 H44B 109.4
C43 C44 H44B 109.4
H44A C44 H44B 108.0
C44 C45 C46 111.1(8)
C44 C45 H45B 109.4
C46 C45 H45B 109.4
C44 C45 H45A 109.4
C46 C45 H45A 109.4
H45B C45 H45A 108.0
C45 C46 C47 111.7(7)
C45 C46 H46B 109.3
C47 C46 H46B 109.3
C45 C46 H46A 109.3
C47 C46 H46A 109.3
H46B C46 H46A 107.9
C42 C47 C38 120.7(7)
C42 C47 C46 120.2(7)
C38 C47 C46 119.0(7)
Pd2 C48 H48B 109.5
Pd2 C48 H48C 109.5
H48B C48 H48C 109.5
Pd2 C48 H48A 109.5
H48B C48 H48A 109.5
H48C C48 H48A 109.5
N3 C49 H49B 109.5
N3 C49 H49C 109.5
H49B C49 H49C 109.5
N3 C49 H49A 109.5
H49B C49 H49A 109.5
H49C C49 H49A 109.5
N3 C50 H50A 109.5
N3 C50 H50C 109.5
H50A C50 H50C 109.5
N3 C50 H50B 109.5
H50A C50 H50B 109.5
H50C C50 H50B 109.5
N3 C51 C52 109.8(7)
N3 C51 H51A 109.7
C52 C51 H51A 109.7
N3 C51 H51B 109.7
C52 C51 H51B 109.7
H51A C51 H51B 108.2
N4 C52 C51 110.2(7)
N4 C52 H52B 109.6
C51 C52 H52B 109.6
N4 C52 H52A 109.6
C51 C52 H52A 109.6
H52B C52 H52A 108.1
N4 C53 H53A 109.5
N4 C53 H53C 109.5
H53A C53 H53C 109.5
N4 C53 H53B 109.5
H53A C53 H53B 109.5
H53C C53 H53B 109.5
N4 C54 H54B 109.5
N4 C54 H54C 109.5
H54B C54 H54C 109.5
N4 C54 H54A 109.5
H54B C54 H54A 109.5
H54C C54 H54A 109.5
Cl2 C55 Cl1 111.6(6)
Cl2 C55 H55B 109.3
Cl1 C55 H55B 109.3
Cl2 C55 H55A 109.3
Cl1 C55 H55A 109.3
H55B C55 H55A 108.0
Cl4 C56 Cl3 115.0(7)
Cl4 C56 H56B 108.5
Cl3 C56 H56B 108.5
Cl4 C56 H56A 108.5
Cl3 C56 H56A 108.5
H56B C56 H56A 107.5

loop_
_geom_bond_atom_site_label_1
_geom_bond_atom_site_label_2
_geom_bond_distance
Pd1 C21 2.018(9)
Pd1 O1 2.048(5)
Pd1 N2 2.096(7)
Pd1 N1 2.194(7)
Pd2 C48 2.027(8)
Pd2 O3 2.032(6)
Pd2 N4 2.074(7)
Pd2 N3 2.202(6)
Cl1 C55 1.776(11)
Cl2 C55 1.760(13)
Cl3 C56 1.731(14)
Cl4 C56 1.714(12)
O1 C1 1.341(9)
O2 C12 1.368(9)
O2 H2 0.8400
O3 C28 1.345(9)
O4 C39 1.364(9)
O4 H4 0.8400
N1 C22 1.464(11)
N1 C23 1.474(10)
N1 C24 1.499(10)
N2 C25 1.468(12)
N2 C27 1.480(10)
N2 C26 1.506(11)
N3 C50 1.458(11)
N3 C51 1.462(10)
N3 C49 1.473(11)
N4 C54 1.481(10)
N4 C53 1.487(11)
N4 C52 1.487(11)
C1 C10 1.409(11)
C1 C2 1.411(10)
C2 C3 1.382(11)
C2 H2A 0.9500
C3 C4 1.379(11)
C3 H3 0.9500
C4 C9 1.406(9)
C4 C5 1.508(10)
C5 C6 1.517(14)
C5 H5A 0.9900
C5 H5B 0.9900
C6 C7 1.454(15)
C6 H6A 0.9900
C6 H6B 0.9900
C7 C8 1.495(11)
C7 H7B 0.9900
C7 H7A 0.9900
C8 C9 1.529(10)
C8 H8A 0.9900
C8 H8B 0.9900
C9 C10 1.425(9)
C10 C11 1.496(9)
C11 C12 1.406(10)
C11 C20 1.407(10)
C12 C13 1.393(10)
C13 C14 1.373(11)
C13 H13 0.9500
C14 C15 1.402(11)
C14 H14 0.9500
C15 C20 1.402(10)
C15 C16 1.523(11)
C16 C17 1.468(13)
C16 H16B 0.9900
C16 H16A 0.9900
C17 C18 1.519(15)
C17 H17B 0.9900
C17 H17A 0.9900
C18 C19 1.504(13)
C18 H18A 0.9900
C18 H18B 0.9900
C19 C20 1.523(10)
C19 H19A 0.9900
C19 H19B 0.9900
C21 H21A 0.9800
C21 H21B 0.9800
C21 H21C 0.9800
C22 H22A 0.9800
C22 H22C 0.9800
C22 H22B 0.9800
C23 H23A 0.9800
C23 H23C 0.9800
C23 H23B 0.9800
C24 C25 1.512(13)
C24 H24A 0.9900
C24 H24B 0.9900
C25 H25B 0.9900
C25 H25A 0.9900
C26 H26A 0.9800
C26 H26C 0.9800
C26 H26B 0.9800
C27 H27A 0.9800
C27 H27C 0.9800
C27 H27B 0.9800
C28 C29 1.391(11)
C28 C37 1.408(11)
C29 C30 1.401(12)
C29 H29 0.9500
C30 C31 1.391(12)
C30 H30 0.9500
C31 C36 1.392(11)
C31 C32 1.526(11)
C32 C33 1.501(13)
C32 H32B 0.9900
C32 H32A 0.9900
C33 C34 1.502(15)
C33 H33A 0.9900
C33 H33B 0.9900
C34 C35 1.495(12)
C34 H34B 0.9900
C34 H34A 0.9900
C35 C36 1.535(10)
C35 H35A 0.9900
C35 H35B 0.9900
C36 C37 1.416(10)
C37 C38 1.507(10)
C38 C39 1.404(9)
C38 C47 1.407(10)
C39 C40 1.402(11)
C40 C41 1.389(12)
C40 H40 0.9500
C41 C42 1.406(12)
C41 H41 0.9500
C42 C47 1.379(11)
C42 C43 1.516(10)
C43 C44 1.520(12)
C43 H43B 0.9900
C43 H43A 0.9900
C44 C45 1.508(14)
C44 H44A 0.9900
C44 H44B 0.9900
C45 C46 1.522(12)
C45 H45B 0.9900
C45 H45A 0.9900
C46 C47 1.528(10)
C46 H46B 0.9900
C46 H46A 0.9900
C48 H48B 0.9800
C48 H48C 0.9800
C48 H48A 0.9800
C49 H49B 0.9800
C49 H49C 0.9800
C49 H49A 0.9800
C50 H50A 0.9800
C50 H50C 0.9800
C50 H50B 0.9800
C51 C52 1.534(13)
C51 H51A 0.9900
C51 H51B 0.9900
C52 H52B 0.9900
C52 H52A 0.9900
C53 H53A 0.9800
C53 H53C 0.9800
C53 H53B 0.9800
C54 H54B 0.9800
C54 H54C 0.9800
C54 H54A 0.9800
C55 H55B 0.9900
C55 H55A 0.9900
C56 H56B 0.9900
C56 H56A 0.9900

loop_
_geom_torsion_atom_site_label_1
_geom_torsion_atom_site_label_2
_geom_torsion_atom_site_label_3
_geom_torsion_atom_site_label_4
_geom_torsion
C21 Pd1 O1 C1 -57.7(6)
N2 Pd1 O1 C1 -179(3)
N1 Pd1 O1 C1 119.5(6)
C48 Pd2 O3 C28 -58.6(6)
N4 Pd2 O3 C28 173(3)
N3 Pd2 O3 C28 119.0(6)
C21 Pd1 N1 C22 168(5)
O1 Pd1 N1 C22 42.9(6)
N2 Pd1 N1 C22 -132.8(6)
C21 Pd1 N1 C23 45(6)
O1 Pd1 N1 C23 -79.7(5)
N2 Pd1 N1 C23 104.7(6)
C21 Pd1 N1 C24 -72(5)
O1 Pd1 N1 C24 163.3(5)
N2 Pd1 N1 C24 -12.4(5)
C21 Pd1 N2 C25 161.3(6)
O1 Pd1 N2 C25 -78(3)
N1 Pd1 N2 C25 -15.7(5)
C21 Pd1 N2 C27 -79.8(6)
O1 Pd1 N2 C27 41(3)
N1 Pd1 N2 C27 103.2(6)
C21 Pd1 N2 C26 41.1(6)
O1 Pd1 N2 C26 162(3)
N1 Pd1 N2 C26 -135.9(6)
C48 Pd2 N3 C50 178(5)
O3 Pd2 N3 C50 44.4(6)
N4 Pd2 N3 C50 -131.4(6)
C48 Pd2 N3 C51 -63(5)
O3 Pd2 N3 C51 163.5(5)
N4 Pd2 N3 C51 -12.2(5)
C48 Pd2 N3 C49 55(5)
O3 Pd2 N3 C49 -78.1(6)
N4 Pd2 N3 C49 106.2(6)
C48 Pd2 N4 C54 -80.1(6)
O3 Pd2 N4 C54 48(3)
N3 Pd2 N4 C54 102.4(5)
C48 Pd2 N4 C53 42.0(6)
O3 Pd2 N4 C53 170(3)
N3 Pd2 N4 C53 -135.5(6)
C48 Pd2 N4 C52 160.5(6)
O3 Pd2 N4 C52 -71(3)
N3 Pd2 N4 C52 -17.0(6)
Pd1 O1 C1 C10 148.2(6)
Pd1 O1 C1 C2 -37.6(9)
O1 C1 C2 C3 -172.5(8)
C10 C1 C2 C3 1.7(12)
C1 C2 C3 C4 1.8(13)
C2 C3 C4 C9 -2.0(13)
C2 C3 C4 C5 177.3(8)
C3 C4 C5 C6 -164.5(10)
C9 C4 C5 C6 14.7(13)
C4 C5 C6 C7 -38.7(15)
C5 C6 C7 C8 54.1(16)
C6 C7 C8 C9 -43.2(13)
C3 C4 C9 C10 -1.4(11)
C5 C4 C9 C10 179.4(7)
C3 C4 C9 C8 173.2(7)
C5 C4 C9 C8 -6.0(11)
C7 C8 C9 C4 19.6(11)
C7 C8 C9 C10 -165.8(8)
O1 C1 C10 C9 169.4(7)
C2 C1 C10 C9 -5.0(11)
O1 C1 C10 C11 -12.0(10)
C2 C1 C10 C11 173.6(7)
C4 C9 C10 C1 4.9(11)
C8 C9 C10 C1 -169.7(7)
C4 C9 C10 C11 -173.7(7)
C8 C9 C10 C11 11.7(10)
C1 C10 C11 C12 62.3(10)
C9 C10 C11 C12 -119.2(8)
C1 C10 C11 C20 -117.1(8)
C9 C10 C11 C20 61.4(10)
C20 C11 C12 O2 169.6(7)
C10 C11 C12 O2 -9.8(11)
C20 C11 C12 C13 -11.1(11)
C10 C11 C12 C13 169.5(7)
O2 C12 C13 C14 -175.1(7)
C11 C12 C13 C14 5.5(12)
C12 C13 C14 C15 2.6(12)
C13 C14 C15 C20 -4.8(12)
C13 C14 C15 C16 175.5(7)
C14 C15 C16 C17 169.1(9)
C20 C15 C16 C17 -10.6(13)
C15 C16 C17 C18 41.4(13)
C16 C17 C18 C19 -58.6(14)
C17 C18 C19 C20 42.4(12)
C14 C15 C20 C11 -1.1(11)
C16 C15 C20 C11 178.7(7)
C14 C15 C20 C19 175.1(7)
C16 C15 C20 C19 -5.1(11)
C12 C11 C20 C15 8.8(11)
C10 C11 C20 C15 -171.8(7)
C12 C11 C20 C19 -167.4(7)
C10 C11 C20 C19 12.0(11)
C18 C19 C20 C15 -11.2(11)
C18 C19 C20 C11 165.0(8)
C22 N1 C24 C25 160.0(7)
C23 N1 C24 C25 -78.0(9)
Pd1 N1 C24 C25 38.1(7)
C27 N2 C25 C24 -74.3(9)
C26 N2 C25 C24 166.4(8)
Pd1 N2 C25 C24 42.6(8)
N1 C24 C25 N2 -57.0(10)
Pd2 O3 C28 C29 -36.2(9)
Pd2 O3 C28 C37 146.8(5)
O3 C28 C29 C30 -172.9(7)
C37 C28 C29 C30 4.0(11)
C28 C29 C30 C31 2.3(12)
C29 C30 C31 C36 -4.2(12)
C29 C30 C31 C32 178.4(7)
C30 C31 C32 C33 -165.7(8)
C36 C31 C32 C33 16.9(11)
C31 C32 C33 C34 -41.9(11)
C32 C33 C34 C35 60.5(12)
C33 C34 C35 C36 -50.2(11)
C30 C31 C36 C37 -0.2(11)
C32 C31 C36 C37 177.1(7)
C30 C31 C36 C35 176.0(7)
C32 C31 C36 C35 -6.7(11)
C34 C35 C36 C31 22.7(10)
C34 C35 C36 C37 -161.2(7)
O3 C28 C37 C36 168.7(6)
C29 C28 C37 C36 -8.4(10)
O3 C28 C37 C38 -10.3(10)
C29 C28 C37 C38 172.6(7)
C31 C36 C37 C28 6.5(10)
C35 C36 C37 C28 -169.7(6)
C31 C36 C37 C38 -174.5(6)
C35 C36 C37 C38 9.3(10)
C28 C37 C38 C39 60.8(9)
C36 C37 C38 C39 -118.2(8)
C28 C37 C38 C47 -120.0(8)
C36 C37 C38 C47 61.1(9)
C47 C38 C39 O4 170.1(7)
C37 C38 C39 O4 -10.6(11)
C47 C38 C39 C40 -7.3(11)
C37 C38 C39 C40 172.0(7)
O4 C39 C40 C41 -176.4(7)
C38 C39 C40 C41 1.1(11)
C39 C40 C41 C42 5.6(12)
C40 C41 C42 C47 -6.0(12)
C40 C41 C42 C43 176.2(7)
C47 C42 C43 C44 14.9(11)
C41 C42 C43 C44 -167.4(8)
C42 C43 C44 C45 -41.9(11)
C43 C44 C45 C46 61.8(11)
C44 C45 C46 C47 -51.9(10)
C41 C42 C47 C38 -0.3(11)
C43 C42 C47 C38 177.3(7)
C41 C42 C47 C46 176.2(7)
C43 C42 C47 C46 -6.2(11)
C39 C38 C47 C42 6.9(11)
C37 C38 C47 C42 -172.4(7)
C39 C38 C47 C46 -169.7(6)
C37 C38 C47 C46 11.1(10)
C45 C46 C47 C42 24.4(10)
C45 C46 C47 C38 -159.1(7)
C50 N3 C51 C52 160.4(7)
C49 N3 C51 C52 -78.1(9)
Pd2 N3 C51 C52 38.6(7)
C54 N4 C52 C51 -74.4(9)
C53 N4 C52 C51 167.6(7)
Pd2 N4 C52 C51 43.5(8)
N3 C51 C52 N4 -58.0(9)
